data_7153480
loop_
_publ_author_name
'Przybylski, Piotr'
'Pyta, Krystian'
'Czupryniak, Justyna'
'Wicher, Barbara'
'Gdaniec, Maria'
'Ossowski, Tadeusz'
'Brzezinski, Bogumi\/l'

_publ_section_title
;
 The influence of protonation on molecular structure and physico-chemical
 properties of gossypol Schiff bases.
;
_journal_issue 24
_journal_name_full 'Organic &amp; biomolecular chemistry'
_journal_page_first 5511
_journal_page_last 5518
_journal_paper_doi 10.1039/c0ob00288g
_journal_volume 8
_journal_year 2010
_chemical_formula_moiety 'C44 H58 N4 O8'
_chemical_formula_sum 'C44 H58 N4 O8'
_chemical_formula_weight 770.94
_chemical_name_common
;
(8Z,8'Z)-1,1',6,6'-tetrahydroxy-3,3'-dimethyl-8,8'-bis((3-
(morpholin-4-yl)propan-1)amino)-5,5'-di(propan-2-yl)-2,2'-binaphthalene-
7,7'(8H,8'H)-dione
;
_chemical_name_systematic
;
(8Z,8'Z)-1,1',6,6'-tetrahydroxy-3,3'-dimethyl-8,8'-
bis([3-(morpholin-4-yl)propan-1]amino)-
5,5'-di(propan-2-yl)-2,2'-binaphthalene-7,7'(8H,8'H)-dione
;
_space_group_IT_number 15
_symmetry_cell_setting monoclinic
_symmetry_space_group_name_Hall '-C 2yc'
_symmetry_space_group_name_H-M 'C 1 2/c 1'
_atom_sites_solution_hydrogens geom
_atom_sites_solution_primary direct
_atom_sites_solution_secondary difmap
_audit_creation_method SHELXL-97
_cell_angle_alpha 90.00
_cell_angle_beta 120.074(10)
_cell_angle_gamma 90.00
_cell_formula_units_Z 8
_cell_length_a 37.523(3)
_cell_length_b 11.2668(6)
_cell_length_c 21.4820(17)
_cell_measurement_reflns_used 449
_cell_measurement_temperature 105(2)
_cell_measurement_theta_max 76.06
_cell_measurement_theta_min 2.56
_cell_volume 7859.2(13)
_computing_cell_refinement
;
CrysAlisPro, Oxford Diffraction Ltd.,
Version 1.171.33
;
_computing_data_collection
;
CrysAlisPro, Oxford Diffraction Ltd.,
Version 1.171.33
;
_computing_data_reduction
;
CrysAlisPro, Oxford Diffraction Ltd.,
Version 1.171.33
;
_computing_molecular_graphics
;
Ortep III for Windows (Farrugia, 1997),
Mercury, Version 1.4 (Macrae et al., 2006)
;
_computing_publication_material SHELXL-97
_computing_structure_refinement 'SHELXL-97 (Sheldrick, 2008)'
_computing_structure_solution 'SHELXS-97 (Sheldrick, 2008)'
_diffrn_ambient_temperature 105(2)
_diffrn_measured_fraction_theta_full 0.994
_diffrn_measured_fraction_theta_max 0.994
_diffrn_measurement_device_type 'SuperNova, detector: Atlas'
_diffrn_measurement_method '\w scans'
_diffrn_radiation_monochromator mirror
_diffrn_radiation_source 'SuperNova (Cu) X-ray Source'
_diffrn_radiation_type CuK\a
_diffrn_radiation_wavelength 1.54184
_diffrn_reflns_av_R_equivalents 0.0321
_diffrn_reflns_av_sigmaI/netI 0.0489
_diffrn_reflns_limit_h_max 45
_diffrn_reflns_limit_h_min -44
_diffrn_reflns_limit_k_max 13
_diffrn_reflns_limit_k_min -12
_diffrn_reflns_limit_l_max 22
_diffrn_reflns_limit_l_min -25
_diffrn_reflns_number 18723
_diffrn_reflns_theta_full 68.25
_diffrn_reflns_theta_max 68.25
_diffrn_reflns_theta_min 6.57
_diffrn_standards_decay_% 0
_diffrn_standards_interval_count 0
_diffrn_standards_interval_time 0
_diffrn_standards_number 0
_exptl_absorpt_coefficient_mu 0.725
_exptl_absorpt_correction_T_max 1.00000
_exptl_absorpt_correction_T_min 0.74578
_exptl_absorpt_correction_type multi-scan
_exptl_absorpt_process_details
;
SCALE3 ABSPACK scaling algorithm
(Oxford Diffraction, 2007)
;
_exptl_crystal_colour yellow
_exptl_crystal_density_diffrn 1.303
_exptl_crystal_density_meas ?
_exptl_crystal_density_method 'not measured'
_exptl_crystal_description plate
_exptl_crystal_F_000 3312
_exptl_crystal_size_max 0.35
_exptl_crystal_size_mid 0.10
_exptl_crystal_size_min 0.01
_refine_diff_density_max 0.251
_refine_diff_density_min -0.272
_refine_diff_density_rms 0.051
_refine_ls_extinction_method none
_refine_ls_goodness_of_fit_ref 1.032
_refine_ls_hydrogen_treatment constr
_refine_ls_matrix_type full
_refine_ls_number_parameters 561
_refine_ls_number_reflns 7176
_refine_ls_number_restraints 0
_refine_ls_restrained_S_all 1.032
_refine_ls_R_factor_all 0.0842
_refine_ls_R_factor_gt 0.0484
_refine_ls_shift/su_max 0.000
_refine_ls_shift/su_mean 0.000
_refine_ls_structure_factor_coef Fsqd
_refine_ls_weighting_details 'calc w=1/[\s^2^(Fo^2^)+(0.0823P)^2^] where P=(Fo^2^+2Fc^2^)/3'
_refine_ls_weighting_scheme calc
_refine_ls_wR_factor_gt 0.1286
_refine_ls_wR_factor_ref 0.1465
_reflns_number_gt 4387
_reflns_number_total 7176
_reflns_threshold_expression I>2\s(I)
_cod_data_source_file c0ob00288g.txt
_cod_data_source_block basia40
_cod_depositor_comments
;
The following automatic conversions were performed:

'_exptl_crystal_density_meas' value 'not measured' was changed to '?'
- the value is perceived as not measured.

Automatic conversion script
Id: cif_fix_values 3008 2015-01-20 13:52:24Z robertas 
;
_cod_original_cell_volume 7859.2(9)
_cod_original_sg_symbol_H-M 'C 2/c'
_cod_database_code 7153480

loop_
_symmetry_equiv_pos_as_xyz
'x, y, z'
'-x, y, -z+1/2'
'x+1/2, y+1/2, z'
'-x+1/2, y+1/2, -z+1/2'
'-x, -y, -z'
'x, -y, z-1/2'
'-x+1/2, -y+1/2, -z'
'x+1/2, -y+1/2, z-1/2'

loop_
_atom_site_label
_atom_site_type_symbol
_atom_site_fract_x
_atom_site_fract_y
_atom_site_fract_z
_atom_site_U_iso_or_equiv
_atom_site_adp_type
_atom_site_occupancy
_atom_site_symmetry_multiplicity
_atom_site_calc_flag
_atom_site_refinement_flags
_atom_site_disorder_assembly
_atom_site_disorder_group
O1 O 0.22233(5) 0.52539(14) 0.43483(8) 0.0304(4) Uani 1 1 d . . .
H1O H 0.2049 0.5759 0.4118 0.036 Uiso 1 1 calc R . .
O3 O 0.34515(4) 0.25031(13) 0.59588(8) 0.0282(4) Uani 1 1 d . . .
O4 O 0.33577(5) 0.18847(14) 0.70222(8) 0.0318(4) Uani 1 1 d . . .
H4O H 0.3523 0.1710 0.6892 0.038 Uiso 1 1 calc R . .
O5 O 0.11240(5) 0.45756(13) 0.36181(8) 0.0312(4) Uani 1 1 d . . .
H5O H 0.1317 0.4190 0.3928 0.037 Uiso 1 1 calc R . .
O7 O -0.00506(5) 0.69617(15) 0.15388(9) 0.0414(4) Uani 1 1 d . . .
O6 O 0.01276(5) 0.91519(14) 0.18046(9) 0.0384(4) Uani 1 1 d . . .
H6O H -0.0071 0.8781 0.1498 0.046 Uiso 1 1 calc R . .
N1 N 0.32492(5) 0.36737(16) 0.48081(9) 0.0253(4) Uani 1 1 d . . .
H1N H 0.3429 0.3236 0.5149 0.030 Uiso 1 1 calc R . .
N3 N 0.00800(6) 0.47440(18) 0.17866(11) 0.0401(5) Uani 1 1 d . . .
H3N H -0.0075 0.5297 0.1504 0.048 Uiso 1 1 calc R . .
C1 C 0.21717(6) 0.48532(19) 0.49015(11) 0.0241(5) Uani 1 1 d . . .
C2 C 0.18287(6) 0.52327(19) 0.49387(11) 0.0231(5) Uani 1 1 d . . .
C3 C 0.17803(6) 0.48430(19) 0.55129(11) 0.0246(5) Uani 1 1 d . . .
C4 C 0.20716(6) 0.41052(19) 0.60187(11) 0.0245(5) Uani 1 1 d . . .
H4A H 0.2038 0.3857 0.6399 0.029 Uiso 1 1 calc R . .
C5 C 0.27193(6) 0.29203(18) 0.65534(11) 0.0231(5) Uani 1 1 d . . .
C6 C 0.30541(6) 0.25735(19) 0.65121(11) 0.0245(5) Uani 1 1 d . . .
C7 C 0.31227(6) 0.29156(18) 0.59288(11) 0.0238(5) Uani 1 1 d . . .
C8 C 0.28374(6) 0.36737(19) 0.53823(11) 0.0222(5) Uani 1 1 d . . .
C9 C 0.24746(6) 0.40849(18) 0.54106(11) 0.0204(5) Uani 1 1 d . . .
C10 C 0.24211(6) 0.37009(18) 0.59931(11) 0.0226(5) Uani 1 1 d . . .
C11 C 0.11976(6) 0.57702(19) 0.37708(12) 0.0243(5) Uani 1 1 d . . .
C12 C 0.15398(6) 0.61153(19) 0.44103(11) 0.0236(5) Uani 1 1 d . . .
C13 C 0.16114(7) 0.7339(2) 0.45755(12) 0.0268(5) Uani 1 1 d . . .
C14 C 0.13427(7) 0.8144(2) 0.40846(12) 0.0286(5) Uani 1 1 d . . .
H14A H 0.1390 0.8947 0.4195 0.034 Uiso 1 1 calc R . .
C15 C 0.07420(7) 0.87355(19) 0.29150(12) 0.0263(5) Uani 1 1 d . . .
C16 C 0.03999(7) 0.8385(2) 0.23088(12) 0.0299(5) Uani 1 1 d . . .
C17 C 0.02850(7) 0.7141(2) 0.21240(12) 0.0304(5) Uani 1 1 d . . .
C18 C 0.05487(7) 0.6234(2) 0.25870(12) 0.0282(5) Uani 1 1 d . . .
C19 C 0.09156(7) 0.65803(19) 0.32556(12) 0.0249(5) Uani 1 1 d . . .
C20 C 0.10001(6) 0.78153(19) 0.34248(12) 0.0243(5) Uani 1 1 d . . .
C21 C 0.14185(7) 0.5261(2) 0.55744(13) 0.0333(6) Uani 1 1 d . . .
H21A H 0.1431 0.4915 0.5993 0.040 Uiso 1 1 calc R . .
H21B H 0.1168 0.5024 0.5154 0.040 Uiso 1 1 calc R . .
H21C H 0.1426 0.6110 0.5615 0.040 Uiso 1 1 calc R . .
C22 C 0.29204(6) 0.39897(19) 0.48301(11) 0.0247(5) Uani 1 1 d . . .
H22A H 0.2727 0.4456 0.4455 0.030 Uiso 1 1 calc R . .
C23 C 0.26679(7) 0.25574(19) 0.71859(12) 0.0280(5) Uani 1 1 d . . .
H23A H 0.2376 0.2663 0.7031 0.034 Uiso 1 1 calc R . .
C24 C 0.29058(9) 0.3400(2) 0.78123(13) 0.0446(7) Uani 1 1 d . . .
H24A H 0.3195 0.3341 0.7974 0.054 Uiso 1 1 calc R . .
H24B H 0.2859 0.3192 0.8199 0.054 Uiso 1 1 calc R . .
H24C H 0.2814 0.4198 0.7660 0.054 Uiso 1 1 calc R . .
C25 C 0.27726(7) 0.1263(2) 0.74238(12) 0.0315(6) Uani 1 1 d . . .
H25A H 0.3066 0.1164 0.7687 0.038 Uiso 1 1 calc R . .
H25B H 0.2656 0.0757 0.7008 0.038 Uiso 1 1 calc R . .
H25C H 0.2661 0.1054 0.7726 0.038 Uiso 1 1 calc R . .
C26 C 0.19822(7) 0.7735(2) 0.52614(13) 0.0385(6) Uani 1 1 d . . .
H26A H 0.2226 0.7599 0.5232 0.046 Uiso 1 1 calc R . .
H26B H 0.1999 0.7294 0.5658 0.046 Uiso 1 1 calc R . .
H26C H 0.1959 0.8566 0.5333 0.046 Uiso 1 1 calc R . .
C27 C 0.04261(7) 0.5059(2) 0.23660(12) 0.0329(6) Uani 1 1 d . . .
H27A H 0.0602 0.4457 0.2650 0.039 Uiso 1 1 calc R . .
C28 C 0.08620(7) 1.0044(2) 0.30817(13) 0.0340(6) Uani 1 1 d . . .
H28A H 0.1162 1.0057 0.3394 0.041 Uiso 1 1 calc R . .
C29 C 0.06855(7) 1.0602(2) 0.35169(14) 0.0425(7) Uani 1 1 d . . .
H29A H 0.0789 1.1396 0.3651 0.051 Uiso 1 1 calc R . .
H29B H 0.0766 1.0139 0.3942 0.051 Uiso 1 1 calc R . .
H29C H 0.0390 1.0622 0.3231 0.051 Uiso 1 1 calc R . .
C30 C 0.07682(9) 1.0818(2) 0.24346(15) 0.0497(7) Uani 1 1 d . . .
H30A H 0.0477 1.0962 0.2158 0.060 Uiso 1 1 calc R . .
H30B H 0.0857 1.0418 0.2141 0.060 Uiso 1 1 calc R . .
H30C H 0.0911 1.1560 0.2598 0.060 Uiso 1 1 calc R . .
O2 O 0.31545(6) 0.19517(17) 0.16906(10) 0.0495(5) Uani 1 1 d . . .
N2 N 0.34513(6) 0.31945(18) 0.30145(10) 0.0320(5) Uani 1 1 d . . .
C31 C 0.33229(7) 0.4033(2) 0.42291(12) 0.0338(6) Uani 1 1 d . . .
H31A H 0.3329 0.4893 0.4213 0.041 Uiso 1 1 calc R . .
H31B H 0.3096 0.3761 0.3774 0.041 Uiso 1 1 calc R . .
C32 C 0.37183(7) 0.3556(2) 0.43121(12) 0.0349(6) Uani 1 1 d . . .
H32A H 0.3727 0.2702 0.4375 0.042 Uiso 1 1 calc R . .
H32B H 0.3950 0.3898 0.4736 0.042 Uiso 1 1 calc R . .
C33 C 0.37516(7) 0.3854(2) 0.36481(12) 0.0340(6) Uani 1 1 d . . .
H33A H 0.3707 0.4698 0.3552 0.041 Uiso 1 1 calc R . .
H33B H 0.4027 0.3667 0.3744 0.041 Uiso 1 1 calc R . .
C34 C 0.36087(10) 0.2027(2) 0.29811(14) 0.0466(7) Uani 1 1 d . . .
H34C H 0.3685 0.1591 0.3420 0.056 Uiso 1 1 calc R . .
H34D H 0.3852 0.2114 0.2935 0.056 Uiso 1 1 calc R . .
C35 C 0.32819(11) 0.1357(3) 0.23450(16) 0.0635(9) Uani 1 1 d . . .
H35A H 0.3388 0.0581 0.2325 0.076 Uiso 1 1 calc R . .
H35B H 0.3046 0.1240 0.2408 0.076 Uiso 1 1 calc R . .
C36 C 0.30161(8) 0.3127(3) 0.17094(15) 0.0504(8) Uani 1 1 d . . .
H36A H 0.2768 0.3086 0.1743 0.060 Uiso 1 1 calc R . .
H36B H 0.2950 0.3538 0.1267 0.060 Uiso 1 1 calc R . .
C37 C 0.33423(7) 0.3809(2) 0.23414(12) 0.0358(6) Uani 1 1 d . . .
H37A H 0.3585 0.3889 0.2294 0.043 Uiso 1 1 calc R . .
H37B H 0.3241 0.4598 0.2349 0.043 Uiso 1 1 calc R . .
N4 N 0.02326(7) 0.2674(2) 0.05307(13) 0.0547(7) Uani 1 1 d . . .
C38 C -0.00581(8) 0.3512(2) 0.15935(14) 0.0451(7) Uani 1 1 d . A .
H38A H -0.0223 0.3288 0.1807 0.054 Uiso 1 1 calc R . .
H38B H 0.0180 0.2993 0.1787 0.054 Uiso 1 1 calc R . .
C39 C -0.03084(8) 0.3353(3) 0.07897(15) 0.0513(8) Uani 1 1 d . . .
H39A H -0.0415 0.2549 0.0690 0.062 Uiso 1 1 calc R A .
H39B H -0.0542 0.3887 0.0603 0.062 Uiso 1 1 calc R . .
C40 C -0.00821(9) 0.3570(3) 0.03863(15) 0.0533(8) Uani 1 1 d . A .
H40A H -0.0279 0.3581 -0.0126 0.064 Uiso 1 1 calc R . .
H40B H 0.0048 0.4345 0.0518 0.064 Uiso 1 1 calc R . .
O8 O 0.10104(17) 0.2159(5) 0.0649(3) 0.0474(13) Uani 0.463(3) 1 d P A 1
C41 C 0.06424(18) 0.3339(6) 0.1092(3) 0.0532(18) Uani 0.463(3) 1 d P A 1
H41A H 0.0675 0.4071 0.0887 0.064 Uiso 0.463(3) 1 calc PR A 1
H41B H 0.0635 0.3527 0.1526 0.064 Uiso 0.463(3) 1 calc PR A 1
C42 C 0.09898(19) 0.2498(6) 0.1255(3) 0.0544(19) Uani 0.463(3) 1 d P A 1
H42A H 0.1248 0.2872 0.1596 0.065 Uiso 0.463(3) 1 calc PR A 1
H42B H 0.0958 0.1793 0.1482 0.065 Uiso 0.463(3) 1 calc PR A 1
C43 C 0.0624(3) 0.1711(11) 0.0138(6) 0.060(3) Uani 0.463(3) 1 d P A 1
H43A H 0.0579 0.0970 0.0318 0.071 Uiso 0.463(3) 1 calc PR A 1
H43D H 0.0629 0.1535 -0.0299 0.071 Uiso 0.463(3) 1 calc PR A 1
C44 C 0.0265(2) 0.2524(7) -0.0047(4) 0.058(2) Uani 0.463(3) 1 d P A 1
H44A H 0.0309 0.3283 -0.0211 0.070 Uiso 0.463(3) 1 calc PR A 1
H44B H 0.0014 0.2179 -0.0430 0.070 Uiso 0.463(3) 1 calc PR A 1
O8' O 0.05706(14) 0.0856(4) -0.0052(3) 0.0689(13) Uani 0.537(3) 1 d P A 2
C41' C 0.0536(2) 0.2884(5) 0.0307(4) 0.0538(16) Uani 0.537(3) 1 d P A 2
H41C H 0.0714 0.3532 0.0589 0.065 Uiso 0.537(3) 1 calc PR A 2
H41D H 0.0393 0.3129 -0.0193 0.065 Uiso 0.537(3) 1 calc PR A 2
C42' C 0.0805(3) 0.1798(10) 0.0390(6) 0.065(3) Uani 0.537(3) 1 d P A 2
H42C H 0.1012 0.2021 0.0268 0.079 Uiso 0.537(3) 1 calc PR A 2
H42D H 0.0946 0.1539 0.0887 0.079 Uiso 0.537(3) 1 calc PR A 2
C43' C 0.02660(19) 0.0506(5) 0.0103(4) 0.0643(18) Uani 0.537(3) 1 d P A 2
H43B H 0.0394 0.0226 0.0595 0.077 Uiso 0.537(3) 1 calc PR A 2
H43C H 0.0109 -0.0143 -0.0211 0.077 Uiso 0.537(3) 1 calc PR A 2
C44' C -0.00227(17) 0.1536(5) 0.0001(3) 0.0554(16) Uani 0.537(3) 1 d P A 2
H44C H -0.0232 0.1270 0.0109 0.066 Uiso 0.537(3) 1 calc PR A 2
H44D H -0.0160 0.1792 -0.0497 0.066 Uiso 0.537(3) 1 calc PR A 2

loop_
_atom_site_aniso_label
_atom_site_aniso_U_11
_atom_site_aniso_U_22
_atom_site_aniso_U_33
_atom_site_aniso_U_23
_atom_site_aniso_U_13
_atom_site_aniso_U_12
O1 0.0402(9) 0.0331(10) 0.0277(9) 0.0125(7) 0.0244(8) 0.0112(7)
O3 0.0324(8) 0.0256(9) 0.0327(9) 0.0069(7) 0.0209(7) 0.0067(7)
O4 0.0374(9) 0.0323(9) 0.0334(9) 0.0105(8) 0.0236(8) 0.0098(7)
O5 0.0370(9) 0.0195(8) 0.0325(9) 0.0022(7) 0.0140(7) 0.0044(7)
O7 0.0397(10) 0.0334(10) 0.0397(10) 0.0018(8) 0.0114(9) 0.0065(8)
O6 0.0393(10) 0.0294(9) 0.0393(11) 0.0079(8) 0.0144(8) 0.0086(8)
N1 0.0356(10) 0.0231(10) 0.0242(10) 0.0023(8) 0.0201(8) 0.0050(8)
N3 0.0360(11) 0.0291(12) 0.0402(13) 0.0001(10) 0.0081(10) 0.0044(9)
C1 0.0345(12) 0.0203(12) 0.0220(11) 0.0005(9) 0.0175(10) -0.0024(9)
C2 0.0319(11) 0.0186(11) 0.0248(11) -0.0008(9) 0.0187(10) 0.0002(9)
C3 0.0293(11) 0.0228(12) 0.0255(12) -0.0013(10) 0.0165(10) 0.0003(9)
C4 0.0330(12) 0.0220(11) 0.0252(12) 0.0010(10) 0.0196(10) -0.0012(9)
C5 0.0328(12) 0.0162(11) 0.0238(11) -0.0011(9) 0.0168(10) -0.0011(9)
C6 0.0302(11) 0.0200(11) 0.0229(12) 0.0032(9) 0.0130(10) 0.0019(9)
C7 0.0297(11) 0.0173(11) 0.0262(12) -0.0011(9) 0.0154(10) -0.0005(9)
C8 0.0314(11) 0.0183(11) 0.0228(11) -0.0032(9) 0.0181(10) -0.0010(9)
C9 0.0288(11) 0.0159(11) 0.0195(11) -0.0037(9) 0.0142(9) -0.0028(9)
C10 0.0323(11) 0.0171(11) 0.0213(11) -0.0027(9) 0.0156(10) -0.0016(9)
C11 0.0316(12) 0.0192(11) 0.0297(12) 0.0013(10) 0.0211(10) 0.0005(9)
C12 0.0302(11) 0.0223(12) 0.0249(11) 0.0042(9) 0.0187(10) 0.0022(9)
C13 0.0322(12) 0.0266(12) 0.0268(12) -0.0016(10) 0.0185(10) 0.0013(10)
C14 0.0375(12) 0.0209(12) 0.0334(13) 0.0000(10) 0.0222(11) -0.0012(10)
C15 0.0327(12) 0.0230(12) 0.0314(13) 0.0048(10) 0.0221(11) 0.0049(10)
C16 0.0376(13) 0.0267(13) 0.0328(13) 0.0070(11) 0.0232(11) 0.0099(10)
C17 0.0317(12) 0.0310(14) 0.0318(13) -0.0004(11) 0.0183(11) 0.0038(10)
C18 0.0313(12) 0.0256(12) 0.0304(13) 0.0032(10) 0.0176(10) 0.0050(10)
C19 0.0348(12) 0.0205(12) 0.0271(12) 0.0007(10) 0.0211(10) 0.0012(9)
C20 0.0299(11) 0.0208(12) 0.0306(12) 0.0051(10) 0.0214(10) 0.0033(9)
C21 0.0417(13) 0.0335(14) 0.0349(14) 0.0067(11) 0.0269(12) 0.0069(11)
C22 0.0325(12) 0.0203(12) 0.0256(12) -0.0022(9) 0.0176(10) 0.0006(9)
C23 0.0406(13) 0.0214(12) 0.0302(13) 0.0071(10) 0.0240(11) 0.0040(10)
C24 0.085(2) 0.0290(14) 0.0343(14) -0.0012(12) 0.0408(15) -0.0022(14)
C25 0.0406(13) 0.0277(13) 0.0341(13) 0.0049(11) 0.0244(11) 0.0019(10)
C26 0.0491(15) 0.0243(13) 0.0359(14) -0.0016(11) 0.0166(12) -0.0002(11)
C27 0.0366(13) 0.0275(13) 0.0334(14) 0.0031(11) 0.0167(11) 0.0040(10)
C28 0.0396(13) 0.0228(13) 0.0424(15) 0.0044(11) 0.0226(12) 0.0047(10)
C29 0.0437(15) 0.0296(14) 0.0598(18) -0.0098(13) 0.0302(14) -0.0042(11)
C30 0.0608(17) 0.0304(15) 0.0583(18) 0.0125(14) 0.0302(15) 0.0010(13)
O2 0.0685(12) 0.0526(13) 0.0475(12) -0.0255(10) 0.0440(10) -0.0254(10)
N2 0.0413(11) 0.0332(12) 0.0328(11) -0.0092(9) 0.0270(10) -0.0093(9)
C31 0.0463(14) 0.0371(14) 0.0304(13) 0.0089(11) 0.0284(12) 0.0094(12)
C32 0.0361(13) 0.0453(16) 0.0290(13) -0.0047(12) 0.0207(11) -0.0026(11)
C33 0.0380(13) 0.0403(15) 0.0317(13) -0.0098(11) 0.0235(11) -0.0090(11)
C34 0.089(2) 0.0279(14) 0.0429(16) 0.0000(12) 0.0478(16) -0.0014(14)
C35 0.121(3) 0.0380(17) 0.073(2) -0.0186(16) 0.079(2) -0.0315(18)
C36 0.0429(15) 0.069(2) 0.0433(16) -0.0211(15) 0.0250(13) -0.0008(14)
C37 0.0439(14) 0.0377(15) 0.0332(14) -0.0054(12) 0.0248(12) 0.0046(12)
N4 0.0516(14) 0.0662(18) 0.0539(16) 0.0254(14) 0.0321(13) 0.0143(13)
C38 0.0428(15) 0.0303(15) 0.0533(17) -0.0081(13) 0.0174(13) -0.0050(12)
C39 0.0426(15) 0.0443(17) 0.0540(18) -0.0154(14) 0.0145(14) -0.0013(13)
C40 0.0614(18) 0.0429(18) 0.0448(17) 0.0032(14) 0.0185(15) -0.0008(15)
O8 0.050(3) 0.054(3) 0.047(3) -0.006(2) 0.031(3) -0.004(2)
C41 0.047(3) 0.075(5) 0.037(3) -0.006(3) 0.021(3) 0.003(3)
C42 0.050(4) 0.076(5) 0.040(4) -0.012(3) 0.024(3) -0.003(3)
C43 0.033(6) 0.070(7) 0.064(7) -0.026(5) 0.015(5) 0.003(6)
C44 0.058(4) 0.067(5) 0.047(4) -0.011(4) 0.024(4) 0.007(4)
O8' 0.076(3) 0.052(3) 0.094(3) -0.014(3) 0.053(3) -0.006(2)
C41' 0.066(4) 0.051(4) 0.055(4) -0.002(3) 0.039(3) -0.011(3)
C42' 0.027(6) 0.091(7) 0.077(9) 0.001(6) 0.025(6) -0.004(6)
C43' 0.073(4) 0.047(4) 0.096(5) -0.006(3) 0.060(4) -0.001(3)
C44' 0.061(3) 0.045(3) 0.067(4) -0.009(3) 0.037(3) -0.006(3)

loop_
_atom_type_symbol
_atom_type_description
_atom_type_scat_dispersion_real
_atom_type_scat_dispersion_imag
_atom_type_scat_source
C C 0.0181 0.0091 'International Tables Vol C Tables 4.2.6.8 and 6.1.1.4'
H H 0.0000 0.0000 'International Tables Vol C Tables 4.2.6.8 and 6.1.1.4'
N N 0.0311 0.0180 'International Tables Vol C Tables 4.2.6.8 and 6.1.1.4'
O O 0.0492 0.0322 'International Tables Vol C Tables 4.2.6.8 and 6.1.1.4'

loop_
_geom_angle_atom_site_label_1
_geom_angle_atom_site_label_2
_geom_angle_atom_site_label_3
_geom_angle
C1 O1 H1O 109.5
C6 O4 H4O 109.5
C11 O5 H5O 109.5
C16 O6 H6O 109.5
C22 N1 C31 122.70(18)
C22 N1 H1N 118.7
C31 N1 H1N 118.7
C27 N3 C38 124.2(2)
C27 N3 H3N 117.9
C38 N3 H3N 117.9
O1 C1 C2 118.88(19)
O1 C1 C9 117.68(18)
C2 C1 C9 123.4(2)
C1 C2 C3 118.90(19)
C1 C2 C12 120.04(19)
C3 C2 C12 120.86(19)
C4 C3 C2 118.9(2)
C4 C3 C21 121.1(2)
C2 C3 C21 119.94(19)
C3 C4 C10 123.5(2)
C3 C4 H4A 118.3
C10 C4 H4A 118.3
C6 C5 C10 118.13(19)
C6 C5 C23 121.05(19)
C10 C5 C23 120.74(19)
C5 C6 O4 122.7(2)
C5 C6 C7 123.30(19)
O4 C6 C7 114.04(18)
O3 C7 C8 124.6(2)
O3 C7 C6 116.12(19)
C8 C7 C6 119.32(19)
C7 C8 C22 117.11(19)
C7 C8 C9 119.26(19)
C22 C8 C9 123.63(19)
C1 C9 C10 116.88(19)
C1 C9 C8 124.40(19)
C10 C9 C8 118.72(18)
C4 C10 C9 118.41(19)
C4 C10 C5 120.34(19)
C9 C10 C5 121.25(19)
O5 C11 C12 119.02(19)
O5 C11 C19 117.44(19)
C12 C11 C19 123.5(2)
C11 C12 C13 119.2(2)
C11 C12 C2 121.81(19)
C13 C12 C2 119.01(19)
C14 C13 C12 118.5(2)
C14 C13 C26 121.4(2)
C12 C13 C26 120.1(2)
C13 C14 C20 123.3(2)
C13 C14 H14A 118.3
C20 C14 H14A 118.3
C16 C15 C20 117.8(2)
C16 C15 C28 122.2(2)
C20 C15 C28 119.97(19)
C15 C16 O6 123.6(2)
C15 C16 C17 123.4(2)
O6 C16 C17 113.0(2)
O7 C17 C18 125.0(2)
O7 C17 C16 115.6(2)
C18 C17 C16 119.4(2)
C27 C18 C17 116.4(2)
C27 C18 C19 124.9(2)
C17 C18 C19 118.6(2)
C11 C19 C20 116.36(19)
C11 C19 C18 124.4(2)
C20 C19 C18 119.26(19)
C14 C20 C19 119.1(2)
C14 C20 C15 119.7(2)
C19 C20 C15 121.2(2)
C3 C21 H21A 109.5
C3 C21 H21B 109.5
H21A C21 H21B 109.5
C3 C21 H21C 109.5
H21A C21 H21C 109.5
H21B C21 H21C 109.5
N1 C22 C8 124.7(2)
N1 C22 H22A 117.6
C8 C22 H22A 117.6
C24 C23 C5 110.01(18)
C24 C23 C25 111.18(19)
C5 C23 C25 115.35(18)
C24 C23 H23A 106.6
C5 C23 H23A 106.6
C25 C23 H23A 106.6
C23 C24 H24A 109.5
C23 C24 H24B 109.5
H24A C24 H24B 109.5
C23 C24 H24C 109.5
H24A C24 H24C 109.5
H24B C24 H24C 109.5
C23 C25 H25A 109.5
C23 C25 H25B 109.5
H25A C25 H25B 109.5
C23 C25 H25C 109.5
H25A C25 H25C 109.5
H25B C25 H25C 109.5
C13 C26 H26A 109.5
C13 C26 H26B 109.5
H26A C26 H26B 109.5
C13 C26 H26C 109.5
H26A C26 H26C 109.5
H26B C26 H26C 109.5
N3 C27 C18 125.0(2)
N3 C27 H27A 117.5
C18 C27 H27A 117.5
C30 C28 C29 110.5(2)
C30 C28 C15 115.5(2)
C29 C28 C15 111.91(19)
C30 C28 H28A 106.1
C29 C28 H28A 106.1
C15 C28 H28A 106.1
C28 C29 H29A 109.5
C28 C29 H29B 109.5
H29A C29 H29B 109.5
C28 C29 H29C 109.5
H29A C29 H29C 109.5
H29B C29 H29C 109.5
C28 C30 H30A 109.5
C28 C30 H30B 109.5
H30A C30 H30B 109.5
C28 C30 H30C 109.5
H30A C30 H30C 109.5
H30B C30 H30C 109.5
C35 O2 C36 111.0(2)
C34 N2 C33 111.22(19)
C34 N2 C37 107.29(18)
C33 N2 C37 112.49(18)
N1 C31 C32 113.38(19)
N1 C31 H31A 108.9
C32 C31 H31A 108.9
N1 C31 H31B 108.9
C32 C31 H31B 108.9
H31A C31 H31B 107.7
C31 C32 C33 110.3(2)
C31 C32 H32A 109.6
C33 C32 H32A 109.6
C31 C32 H32B 109.6
C33 C32 H32B 109.6
H32A C32 H32B 108.1
N2 C33 C32 111.79(19)
N2 C33 H33A 109.3
C32 C33 H33A 109.3
N2 C33 H33B 109.3
C32 C33 H33B 109.3
H33A C33 H33B 107.9
N2 C34 C35 109.4(2)
N2 C34 H34C 109.8
C35 C34 H34C 109.8
N2 C34 H34D 109.8
C35 C34 H34D 109.8
H34C C34 H34D 108.3
O2 C35 C34 112.5(2)
O2 C35 H35A 109.1
C34 C35 H35A 109.1
O2 C35 H35B 109.1
C34 C35 H35B 109.1
H35A C35 H35B 107.8
O2 C36 C37 110.8(2)
O2 C36 H36A 109.5
C37 C36 H36A 109.5
O2 C36 H36B 109.5
C37 C36 H36B 109.5
H36A C36 H36B 108.1
N2 C37 C36 110.4(2)
N2 C37 H37A 109.6
C36 C37 H37A 109.6
N2 C37 H37B 109.6
C36 C37 H37B 109.6
H37A C37 H37B 108.1
C44 N4 C41' 41.8(4)
C44 N4 C40 109.6(4)
C41' N4 C40 119.9(3)
C44 N4 C41 105.3(5)
C41' N4 C41 63.6(4)
C40 N4 C41 101.9(3)
C44 N4 C44' 63.2(4)
C41' N4 C44' 100.1(4)
C40 N4 C44' 105.1(3)
C41 N4 C44' 152.9(3)
N3 C38 C39 111.5(2)
N3 C38 H38A 109.3
C39 C38 H38A 109.3
N3 C38 H38B 109.3
C39 C38 H38B 109.3
H38A C38 H38B 108.0
C40 C39 C38 115.6(2)
C40 C39 H39A 108.4
C38 C39 H39A 108.4
C40 C39 H39B 108.4
C38 C39 H39B 108.4
H39A C39 H39B 107.4
N4 C40 C39 113.2(2)
N4 C40 H40A 108.9
C39 C40 H40A 108.9
N4 C40 H40B 108.9
C39 C40 H40B 108.9
H40A C40 H40B 107.8
C42 O8 C43 108.0(7)
C42 C41 N4 106.0(5)
C42 C41 H41A 110.5
N4 C41 H41A 110.5
C42 C41 H41B 110.5
N4 C41 H41B 110.5
H41A C41 H41B 108.7
O8 C42 C41 113.7(5)
O8 C42 H42A 108.8
C41 C42 H42A 108.8
O8 C42 H42B 108.8
C41 C42 H42B 108.8
H42A C42 H42B 107.7
O8 C43 C44 115.1(9)
O8 C43 H43A 108.5
C44 C43 H43A 108.5
O8 C43 H43D 108.5
C44 C43 H43D 108.5
H43A C43 H43D 107.5
N4 C44 C43 108.8(7)
N4 C44 H44A 109.9
C43 C44 H44A 109.9
N4 C44 H44B 109.9
C43 C44 H44B 109.9
H44A C44 H44B 108.3
C43' O8' C42' 111.2(6)
N4 C41' C42' 114.0(5)
N4 C41' H41C 108.7
C42' C41' H41C 108.7
N4 C41' H41D 108.7
C42' C41' H41D 108.7
H41C C41' H41D 107.6
O8' C42' C41' 111.9(7)
O8' C42' H42C 109.2
C41' C42' H42C 109.2
O8' C42' H42D 109.2
C41' C42' H42D 109.2
H42C C42' H42D 107.9
O8' C43' C44' 111.0(5)
O8' C43' H43B 109.4
C44' C43' H43B 109.4
O8' C43' H43C 109.4
C44' C43' H43C 109.4
H43B C43' H43C 108.0
C43' C44' N4 111.4(4)
C43' C44' H44C 109.4
N4 C44' H44C 109.4
C43' C44' H44D 109.4
N4 C44' H44D 109.4
H44C C44' H44D 108.0

loop_
_geom_bond_atom_site_label_1
_geom_bond_atom_site_label_2
_geom_bond_distance
O1 C1 1.373(2)
O1 H1O 0.8200
O3 C7 1.289(2)
O4 C6 1.360(2)
O4 H4O 0.8200
O5 C11 1.380(3)
O5 H5O 0.8200
O7 C17 1.273(3)
O6 C16 1.362(3)
O6 H6O 0.8200
N1 C22 1.308(3)
N1 C31 1.460(3)
N1 H1N 0.8600
N3 C27 1.320(3)
N3 C38 1.466(3)
N3 H3N 0.8600
C1 C2 1.396(3)
C1 C9 1.411(3)
C2 C3 1.404(3)
C2 C12 1.490(3)
C3 C4 1.370(3)
C3 C21 1.504(3)
C4 C10 1.415(3)
C4 H4A 0.9300
C5 C6 1.360(3)
C5 C10 1.458(3)
C5 C23 1.521(3)
C6 C7 1.452(3)
C7 C8 1.412(3)
C8 C22 1.415(3)
C8 C9 1.468(3)
C9 C10 1.430(3)
C11 C12 1.385(3)
C11 C19 1.416(3)
C12 C13 1.416(3)
C13 C14 1.373(3)
C13 C26 1.500(3)
C14 C20 1.404(3)
C14 H14A 0.9300
C15 C16 1.351(3)
C15 C20 1.466(3)
C15 C28 1.530(3)
C16 C17 1.462(3)
C17 C18 1.423(3)
C18 C27 1.404(3)
C18 C19 1.459(3)
C19 C20 1.433(3)
C21 H21A 0.9600
C21 H21B 0.9600
C21 H21C 0.9600
C22 H22A 0.9300
C23 C24 1.518(3)
C23 C25 1.530(3)
C23 H23A 0.9800
C24 H24A 0.9600
C24 H24B 0.9600
C24 H24C 0.9600
C25 H25A 0.9600
C25 H25B 0.9600
C25 H25C 0.9600
C26 H26A 0.9600
C26 H26B 0.9600
C26 H26C 0.9600
C27 H27A 0.9300
C28 C30 1.525(3)
C28 C29 1.526(3)
C28 H28A 0.9800
C29 H29A 0.9600
C29 H29B 0.9600
C29 H29C 0.9600
C30 H30A 0.9600
C30 H30B 0.9600
C30 H30C 0.9600
O2 C35 1.407(3)
O2 C36 1.431(3)
N2 C34 1.459(3)
N2 C33 1.462(3)
N2 C37 1.465(3)
C31 C32 1.502(3)
C31 H31A 0.9700
C31 H31B 0.9700
C32 C33 1.530(3)
C32 H32A 0.9700
C32 H32B 0.9700
C33 H33A 0.9700
C33 H33B 0.9700
C34 C35 1.504(4)
C34 H34C 0.9700
C34 H34D 0.9700
C35 H35A 0.9700
C35 H35B 0.9700
C36 C37 1.505(3)
C36 H36A 0.9700
C36 H36B 0.9700
C37 H37A 0.9700
C37 H37B 0.9700
N4 C44 1.318(7)
N4 C41' 1.461(6)
N4 C40 1.464(4)
N4 C41 1.588(6)
N4 C44' 1.663(6)
C38 C39 1.507(3)
C38 H38A 0.9700
C38 H38B 0.9700
C39 C40 1.507(4)
C39 H39A 0.9700
C39 H39B 0.9700
C40 H40A 0.9700
C40 H40B 0.9700
O8 C42 1.396(7)
O8 C43 1.402(9)
C41 C42 1.504(8)
C41 H41A 0.9700
C41 H41B 0.9700
C42 H42A 0.9700
C42 H42B 0.9700
C43 C44 1.508(12)
C43 H43A 0.9700
C43 H43D 0.9700
C44 H44A 0.9700
C44 H44B 0.9700
O8' C43' 1.398(6)
O8' C42' 1.401(10)
C41' C42' 1.538(11)
C41' H41C 0.9700
C41' H41D 0.9700
C42' H42C 0.9700
C42' H42D 0.9700
C43' C44' 1.526(7)
C43' H43B 0.9700
C43' H43C 0.9700
C44' H44C 0.9700
C44' H44D 0.9700

loop_
_geom_hbond_atom_site_label_D
_geom_hbond_atom_site_label_H
_geom_hbond_atom_site_label_A
_geom_hbond_distance_DH
_geom_hbond_distance_HA
_geom_hbond_distance_DA
_geom_hbond_angle_DHA
_geom_hbond_site_symmetry_A
O1 H1O O2 0.82 2.02 2.735(2) 145 4
O4 H4O O3 0.82 2.09 2.575(2) 118 .
O4 H4O O5 0.82 2.55 3.326(2) 158 7_556
O5 H5O O3 0.82 2.06 2.720(2) 137 7_556
O6 H6O O7 0.82 2.05 2.546(2) 118 .
N1 H1N O3 0.86 1.89 2.559(2) 133 .
N3 H3N O7 0.86 1.88 2.551(3) 134 .

loop_
_geom_torsion_atom_site_label_1
_geom_torsion_atom_site_label_2
_geom_torsion_atom_site_label_3
_geom_torsion_atom_site_label_4
_geom_torsion
O1 C1 C2 C3 -178.67(19)
C9 C1 C2 C3 0.5(3)
O1 C1 C2 C12 -3.7(3)
C9 C1 C2 C12 175.4(2)
C1 C2 C3 C4 0.1(3)
C12 C2 C3 C4 -174.8(2)
C1 C2 C3 C21 178.6(2)
C12 C2 C3 C21 3.7(3)
C2 C3 C4 C10 -0.5(3)
C21 C3 C4 C10 -179.0(2)
C10 C5 C6 O4 177.38(19)
C23 C5 C6 O4 0.5(3)
C10 C5 C6 C7 -1.7(3)
C23 C5 C6 C7 -178.6(2)
C5 C6 C7 O3 -179.0(2)
O4 C6 C7 O3 1.8(3)
C5 C6 C7 C8 1.9(3)
O4 C6 C7 C8 -177.29(19)
O3 C7 C8 C22 0.4(3)
C6 C7 C8 C22 179.40(19)
O3 C7 C8 C9 -179.87(19)
C6 C7 C8 C9 -0.9(3)
O1 C1 C9 C10 178.45(18)
C2 C1 C9 C10 -0.7(3)
O1 C1 C9 C8 -0.9(3)
C2 C1 C9 C8 180.0(2)
C7 C8 C9 C1 179.2(2)
C22 C8 C9 C1 -1.1(3)
C7 C8 C9 C10 -0.1(3)
C22 C8 C9 C10 179.6(2)
C3 C4 C10 C9 0.2(3)
C3 C4 C10 C5 179.7(2)
C1 C9 C10 C4 0.3(3)
C8 C9 C10 C4 179.72(19)
C1 C9 C10 C5 -179.12(19)
C8 C9 C10 C5 0.3(3)
C6 C5 C10 C4 -178.80(19)
C23 C5 C10 C4 -1.9(3)
C6 C5 C10 C9 0.6(3)
C23 C5 C10 C9 177.56(19)
O5 C11 C12 C13 -178.69(19)
C19 C11 C12 C13 1.6(3)
O5 C11 C12 C2 -0.3(3)
C19 C11 C12 C2 179.90(19)
C1 C2 C12 C11 91.3(3)
C3 C2 C12 C11 -93.9(3)
C1 C2 C12 C13 -90.4(3)
C3 C2 C12 C13 84.5(3)
C11 C12 C13 C14 -1.5(3)
C2 C12 C13 C14 -179.94(19)
C11 C12 C13 C26 -179.4(2)
C2 C12 C13 C26 2.2(3)
C12 C13 C14 C20 -0.1(3)
C26 C13 C14 C20 177.7(2)
C20 C15 C16 O6 177.8(2)
C28 C15 C16 O6 -1.7(3)
C20 C15 C16 C17 -2.7(3)
C28 C15 C16 C17 177.9(2)
C15 C16 C17 O7 178.9(2)
O6 C16 C17 O7 -1.5(3)
C15 C16 C17 C18 -2.0(3)
O6 C16 C17 C18 177.60(19)
O7 C17 C18 C27 0.9(3)
C16 C17 C18 C27 -178.1(2)
O7 C17 C18 C19 -177.5(2)
C16 C17 C18 C19 3.4(3)
O5 C11 C19 C20 -179.64(18)
C12 C11 C19 C20 0.1(3)
O5 C11 C19 C18 1.7(3)
C12 C11 C19 C18 -178.6(2)
C27 C18 C19 C11 0.1(4)
C17 C18 C19 C11 178.4(2)
C27 C18 C19 C20 -178.5(2)
C17 C18 C19 C20 -0.2(3)
C13 C14 C20 C19 1.8(3)
C13 C14 C20 C15 -176.7(2)
C11 C19 C20 C14 -1.7(3)
C18 C19 C20 C14 177.00(19)
C11 C19 C20 C15 176.69(19)
C18 C19 C20 C15 -4.6(3)
C16 C15 C20 C14 -175.6(2)
C28 C15 C20 C14 3.9(3)
C16 C15 C20 C19 6.0(3)
C28 C15 C20 C19 -174.5(2)
C31 N1 C22 C8 -179.4(2)
C7 C8 C22 N1 -3.2(3)
C9 C8 C22 N1 177.14(19)
C6 C5 C23 C24 83.5(3)
C10 C5 C23 C24 -93.3(2)
C6 C5 C23 C25 -43.2(3)
C10 C5 C23 C25 139.9(2)
C38 N3 C27 C18 -175.1(2)
C17 C18 C27 N3 -3.3(4)
C19 C18 C27 N3 175.0(2)
C16 C15 C28 C30 -36.3(3)
C20 C15 C28 C30 144.2(2)
C16 C15 C28 C29 91.3(3)
C20 C15 C28 C29 -88.2(3)
C22 N1 C31 C32 -179.4(2)
N1 C31 C32 C33 173.85(19)
C34 N2 C33 C32 -85.9(2)
C37 N2 C33 C32 153.7(2)
C31 C32 C33 N2 -69.0(3)
C33 N2 C34 C35 176.9(2)
C37 N2 C34 C35 -59.6(3)
C36 O2 C35 C34 -55.7(3)
N2 C34 C35 O2 58.9(3)
C35 O2 C36 C37 55.0(3)
C34 N2 C37 C36 60.4(3)
C33 N2 C37 C36 -176.9(2)
O2 C36 C37 N2 -58.4(3)
C27 N3 C38 C39 -149.2(2)
N3 C38 C39 C40 63.8(3)
C44 N4 C40 C39 148.0(5)
C41' N4 C40 C39 -167.1(4)
C41 N4 C40 C39 -100.8(3)
C44' N4 C40 C39 81.5(3)
C38 C39 C40 N4 68.5(3)
C44 N4 C41 C42 -63.5(6)
C41' N4 C41 C42 -60.3(5)
C40 N4 C41 C42 -177.9(4)
C44' N4 C41 C42 -2.9(10)
C43 O8 C42 C41 -53.7(9)
N4 C41 C42 O8 58.3(7)
C42 O8 C43 C44 53.6(12)
C41' N4 C44 C43 60.0(7)
C40 N4 C44 C43 173.3(6)
C41 N4 C44 C43 64.3(8)
C44' N4 C44 C43 -89.3(7)
O8 C43 C44 N4 -64.3(12)
C44 N4 C41' C42' -84.8(8)
C40 N4 C41' C42' -171.2(5)
C41 N4 C41' C42' 99.8(7)
C44' N4 C41' C42' -57.2(7)
C43' O8' C42' C41' -58.7(9)
N4 C41' C42' O8' 63.4(9)
C42' O8' C43' C44' 58.9(7)
O8' C43' C44' N4 -59.3(6)
C44 N4 C44' C43' 76.6(5)
C41' N4 C44' C43' 56.3(5)
C40 N4 C44' C43' -178.8(4)
C41 N4 C44' C43' 6.3(10)
